data_7214951
loop_
_publ_author_name
'Gao, Hong-Ling'
'Yi, Yong-Ling'
'Hu, Yao-Min'
'Qu, Jing'
'Hu, Cong-Cong'
'Wufu, Riziwanguli'
'Cui, Jian-Zhong'
'Zhai, Bin'

_publ_section_title
;
 Syntheses, structures, and properties of 3D lanthanide coordination
 polymers based on pyridine-2,3,5,6-tetracarboxylate
;
_journal_issue 23
_journal_name_full CrystEngComm
_journal_page_first 7965
_journal_paper_doi 10.1039/c2ce26129d
_journal_volume 14
_journal_year 2012
_chemical_formula_sum 'C9 H5 K N Nd O10'
_chemical_formula_weight 470.48
_chemical_name_systematic
;
?
;
_space_group_IT_number 19
_symmetry_cell_setting orthorhombic
_symmetry_space_group_name_Hall 'P 2ac 2ab'
_symmetry_space_group_name_H-M 'P 21 21 21'
_atom_sites_solution_hydrogens geom
_atom_sites_solution_primary direct
_atom_sites_solution_secondary difmap
_audit_creation_method SHELXL-97
_cell_angle_alpha 90.00
_cell_angle_beta 90.00
_cell_angle_gamma 90.00
_cell_formula_units_Z 4
_cell_length_a 14.120(3)
_cell_length_b 12.545(3)
_cell_length_c 6.6886(13)
_cell_measurement_reflns_used 4544
_cell_measurement_temperature 113(2)
_cell_measurement_theta_max 27.880
_cell_measurement_theta_min 2.171
_cell_volume 1184.8(4)
_computing_cell_refinement crystalclear
_computing_data_collection 'crystalclear(Rigaku/MSC Inc., 2005)'
_computing_data_reduction crystalclear
_computing_molecular_graphics 'Bruker SHELXTL'
_computing_publication_material 'Bruker SHELXTL'
_computing_structure_refinement 'SHELXL-97 (Sheldrick, 1997)'
_computing_structure_solution 'SHELXS-97 (Sheldrick, 1990)'
_diffrn_ambient_temperature 113(2)
_diffrn_detector_area_resol_mean 7.31
_diffrn_measured_fraction_theta_full 0.991
_diffrn_measured_fraction_theta_max 0.991
_diffrn_measurement_device_type 'rigaku saturn CCD area detector'
_diffrn_measurement_method '\w and \f scans'
_diffrn_radiation_monochromator confocal
_diffrn_radiation_source 'rotating anode'
_diffrn_radiation_type MoK\a
_diffrn_radiation_wavelength 0.71073
_diffrn_reflns_av_R_equivalents 0.0348
_diffrn_reflns_av_sigmaI/netI 0.0370
_diffrn_reflns_limit_h_max 18
_diffrn_reflns_limit_h_min -18
_diffrn_reflns_limit_k_max 10
_diffrn_reflns_limit_k_min -16
_diffrn_reflns_limit_l_max 8
_diffrn_reflns_limit_l_min -8
_diffrn_reflns_number 9641
_diffrn_reflns_theta_full 27.85
_diffrn_reflns_theta_max 27.85
_diffrn_reflns_theta_min 2.17
_diffrn_standards_decay_% 0
_diffrn_standards_interval_count 0
_diffrn_standards_interval_time 0
_diffrn_standards_number 0
_exptl_absorpt_coefficient_mu 4.795
_exptl_absorpt_correction_T_max 0.8314
_exptl_absorpt_correction_T_min 0.7003
_exptl_absorpt_correction_type multi-scan
_exptl_absorpt_process_details crystalclear
_exptl_crystal_density_diffrn 2.638
_exptl_crystal_density_method 'not measured'
_exptl_crystal_F_000 900
_exptl_crystal_size_max 0.08
_exptl_crystal_size_mid 0.04
_exptl_crystal_size_min 0.04
_refine_diff_density_max 0.700
_refine_diff_density_min -1.657
_refine_diff_density_rms 0.161
_refine_ls_abs_structure_details 'Flack H D (1983), Acta Cryst. A39, 876-881'
_refine_ls_abs_structure_Flack 0.489(19)
_refine_ls_extinction_method none
_refine_ls_goodness_of_fit_ref 1.111
_refine_ls_hydrogen_treatment CONATR
_refine_ls_matrix_type full
_refine_ls_number_parameters 199
_refine_ls_number_reflns 2811
_refine_ls_number_restraints 136
_refine_ls_restrained_S_all 1.113
_refine_ls_R_factor_all 0.0279
_refine_ls_R_factor_gt 0.0269
_refine_ls_shift/su_max 0.002
_refine_ls_shift/su_mean 0.000
_refine_ls_structure_factor_coef Fsqd
_refine_ls_weighting_details 'calc w=1/[\s^2^(Fo^2^)+(0.0401P)^2^+1.6641P] where P=(Fo^2^+2Fc^2^)/3'
_refine_ls_weighting_scheme calc
_refine_ls_wR_factor_gt 0.0703
_refine_ls_wR_factor_ref 0.0706
_reflns_number_gt 2665
_reflns_number_total 2811
_reflns_threshold_expression >2sigma(I)
_cod_data_source_file c2ce26129d.txt
_cod_data_source_block r91114e
_cod_depositor_comments
;
The following automatic conversions were performed:

'_exptl_absorpt_correction_type' value 'MULTI-SCAN' changed to
'multi-scan' according to
/usr/data/users/saulius/automatic-downloads/retrospective/RSC/lib/dictionaries/cif_core.dic
dictionary named 'cif_core.dic' version 2.4.2 from 2011-04-26.

Automatic conversion script
Id: cif_fix_values 2281 2013-09-26 08:29:07Z andrius 

The following automatic conversions were performed:

'_symmetry_cell_setting' tag value 'ORTHORHOMBIC,' was replaced with
'orthorhombic' value as specified in the replacement file
'/home/robertas/cod-tools/perl-scripts/inputs/replacement_values.lst'.

Automatic conversion script
Id: cif_fix_values 3143 2015-03-26 13:38:13Z robertas 
;
_cod_original_sg_symbol_H-M P212121
_cod_database_code 7214951

loop_
_symmetry_equiv_pos_as_xyz
'x, y, z'
'-x+1/2, -y, z+1/2'
'x+1/2, -y+1/2, -z'
'-x, y+1/2, -z+1/2'

loop_
_atom_site_label
_atom_site_type_symbol
_atom_site_fract_x
_atom_site_fract_y
_atom_site_fract_z
_atom_site_U_iso_or_equiv
_atom_site_adp_type
_atom_site_occupancy
_atom_site_symmetry_multiplicity
_atom_site_calc_flag
_atom_site_refinement_flags
Nd1 Nd 0.978612(16) 0.600294(18) 1.35138(3) 0.00201(8) Uani 1 1 d U
K1 K 0.78144(8) 0.89000(9) 0.34687(18) 0.0147(2) Uani 1 1 d U
O1 O 0.9578(2) 0.5268(3) 1.0219(5) 0.0049(7) Uani 1 1 d U
O2 O 0.9626(2) 0.5539(3) 0.6956(5) 0.0075(7) Uani 1 1 d U
O3 O 0.8356(2) 0.3510(3) 0.8334(6) 0.0090(7) Uani 1 1 d U
O4 O 0.6793(2) 0.3320(3) 0.8620(6) 0.0062(6) Uani 1 1 d U
O5 O 0.4693(2) 0.5858(3) 0.8814(5) 0.0071(6) Uani 1 1 d U
O6 O 0.4985(2) 0.7596(3) 0.8974(4) 0.0048(7) Uani 1 1 d U
O7 O 0.6453(2) 0.8749(3) 0.6798(5) 0.0086(7) Uani 1 1 d U
O8 O 0.7108(3) 0.8953(4) 0.9800(6) 0.0153(8) Uani 1 1 d U
O9 O 1.0020(3) 0.7660(3) 1.5414(5) 0.0117(8) Uani 1 1 d DU
H9A H 0.9591 0.7839 1.6238 0.014 Uiso 1 1 d RD
H9B H 1.0524 0.8030 1.5406 0.014 Uiso 1 1 d RD
O10 O 0.8826(3) 0.9175(3) 0.7048(6) 0.0153(8) Uani 1 1 d DU
H10A H 0.8537 0.9154 0.8162 0.018 Uiso 1 1 d RD
H10B H 0.9420 0.9280 0.7018 0.018 Uiso 1 1 d R
N1 N 0.6517(3) 0.5386(3) 0.8653(7) 0.0043(7) Uani 1 1 d U
C1 C 0.9199(3) 0.5486(4) 0.8612(8) 0.0045(8) Uani 1 1 d U
C2 C 0.8159(3) 0.5791(4) 0.8596(7) 0.0045(8) Uani 1 1 d U
C3 C 0.7418(3) 0.5069(4) 0.8602(7) 0.0034(8) Uani 1 1 d U
C4 C 0.6303(3) 0.6428(4) 0.8626(8) 0.0042(8) Uani 1 1 d U
C5 C 0.6996(3) 0.7210(4) 0.8540(8) 0.0039(8) Uani 1 1 d U
C6 C 0.7944(3) 0.6868(4) 0.8562(8) 0.0051(8) Uani 1 1 d U
H6 H 0.8431 0.7368 0.8554 0.006 Uiso 1 1 calc R
C7 C 0.7549(3) 0.3867(4) 0.8531(7) 0.0048(8) Uani 1 1 d U
C8 C 0.5243(3) 0.6649(4) 0.8797(6) 0.0047(8) Uani 1 1 d U
C9 C 0.6827(3) 0.8392(4) 0.8409(8) 0.0074(9) Uani 1 1 d U

loop_
_atom_site_aniso_label
_atom_site_aniso_U_11
_atom_site_aniso_U_22
_atom_site_aniso_U_33
_atom_site_aniso_U_23
_atom_site_aniso_U_13
_atom_site_aniso_U_12
Nd1 0.00177(11) 0.00132(11) 0.00295(11) 0.00009(9) 0.00022(9) -0.00068(9)
K1 0.0212(5) 0.0109(5) 0.0119(4) -0.0009(5) -0.0018(4) 0.0012(4)
O1 0.0047(10) 0.0049(10) 0.0052(10) 0.0001(8) -0.0011(8) 0.0007(8)
O2 0.0069(10) 0.0091(10) 0.0065(10) 0.0003(8) 0.0016(8) 0.0011(8)
O3 0.0077(10) 0.0087(10) 0.0107(10) -0.0010(9) -0.0005(8) 0.0019(8)
O4 0.0055(9) 0.0047(10) 0.0083(9) 0.0012(9) -0.0001(8) 0.0000(8)
O5 0.0066(10) 0.0062(10) 0.0085(10) -0.0001(8) -0.0003(8) -0.0010(8)
O6 0.0048(10) 0.0039(10) 0.0058(10) 0.0017(8) 0.0021(8) -0.0005(8)
O7 0.0084(10) 0.0083(11) 0.0090(11) 0.0010(8) -0.0002(8) -0.0001(8)
O8 0.0178(11) 0.0128(11) 0.0152(11) -0.0008(9) -0.0024(8) -0.0004(9)
O9 0.0107(11) 0.0120(11) 0.0125(10) -0.0018(9) 0.0009(8) -0.0021(8)
O10 0.0145(11) 0.0153(12) 0.0160(11) 0.0011(9) -0.0005(8) -0.0017(9)
N1 0.0045(10) 0.0044(11) 0.0041(10) 0.0005(9) -0.0003(9) -0.0004(8)
C1 0.0042(11) 0.0042(11) 0.0050(11) -0.0002(9) 0.0006(9) -0.0003(9)
C2 0.0045(11) 0.0046(11) 0.0044(11) 0.0006(9) 0.0000(9) 0.0003(9)
C3 0.0026(11) 0.0036(11) 0.0040(11) 0.0006(9) -0.0006(9) -0.0003(9)
C4 0.0043(11) 0.0042(11) 0.0040(11) 0.0002(9) 0.0002(9) 0.0004(9)
C5 0.0042(11) 0.0037(11) 0.0038(11) -0.0001(9) -0.0003(9) 0.0006(9)
C6 0.0044(11) 0.0057(11) 0.0053(11) -0.0008(9) 0.0001(9) -0.0005(9)
C7 0.0047(11) 0.0057(11) 0.0039(11) 0.0001(9) -0.0001(9) 0.0003(9)
C8 0.0049(11) 0.0049(11) 0.0042(11) 0.0003(9) -0.0001(9) -0.0001(9)
C9 0.0072(12) 0.0068(12) 0.0081(12) 0.0005(9) 0.0002(9) 0.0000(9)

loop_
_atom_type_symbol
_atom_type_description
_atom_type_scat_dispersion_real
_atom_type_scat_dispersion_imag
_atom_type_scat_source
C C 0.0033 0.0016 'International Tables Vol C Tables 4.2.6.8 and 6.1.1.4'
H H 0.0000 0.0000 'International Tables Vol C Tables 4.2.6.8 and 6.1.1.4'
N N 0.0061 0.0033 'International Tables Vol C Tables 4.2.6.8 and 6.1.1.4'
O O 0.0106 0.0060 'International Tables Vol C Tables 4.2.6.8 and 6.1.1.4'
K K 0.2009 0.2494 'International Tables Vol C Tables 4.2.6.8 and 6.1.1.4'
Nd Nd -0.1943 3.0179 'International Tables Vol C Tables 4.2.6.8 and 6.1.1.4'

loop_
_geom_angle_atom_site_label_1
_geom_angle_atom_site_label_2
_geom_angle_atom_site_label_3
_geom_angle
_geom_angle_site_symmetry_1
_geom_angle_site_symmetry_3
O7 Nd1 O2 102.10(12) 3_567 1_556
O7 Nd1 O4 151.49(12) 3_567 2_665
O2 Nd1 O4 88.26(13) 1_556 2_665
O7 Nd1 O1 95.19(11) 3_567 .
O2 Nd1 O1 141.14(12) 1_556 .
O4 Nd1 O1 92.84(12) 2_665 .
O7 Nd1 O6 74.47(11) 3_567 3_567
O2 Nd1 O6 147.80(12) 1_556 3_567
O4 Nd1 O6 82.63(12) 2_665 3_567
O1 Nd1 O6 70.42(11) . 3_567
O7 Nd1 O5 80.53(12) 3_567 2_665
O2 Nd1 O5 73.58(11) 1_556 2_665
O4 Nd1 O5 127.98(11) 2_665 2_665
O1 Nd1 O5 75.36(11) . 2_665
O6 Nd1 O5 134.98(11) 3_567 2_665
O7 Nd1 O9 78.60(12) 3_567 .
O2 Nd1 O9 73.75(13) 1_556 .
O4 Nd1 O9 79.00(12) 2_665 .
O1 Nd1 O9 144.44(12) . .
O6 Nd1 O9 74.20(12) 3_567 .
O5 Nd1 O9 136.16(12) 2_665 .
O7 Nd1 N1 144.03(12) 3_567 2_665
O2 Nd1 N1 74.22(13) 1_556 2_665
O4 Nd1 N1 64.26(12) 2_665 2_665
O1 Nd1 N1 71.46(13) . 2_665
O6 Nd1 N1 127.20(12) 3_567 2_665
O5 Nd1 N1 63.95(12) 2_665 2_665
O9 Nd1 N1 131.26(13) . 2_665
O7 Nd1 K1 46.06(9) 3_567 4_746
O2 Nd1 K1 102.28(9) 1_556 4_746
O4 Nd1 K1 157.20(9) 2_665 4_746
O1 Nd1 K1 66.24(8) . 4_746
O6 Nd1 K1 97.75(8) 3_567 4_746
O5 Nd1 K1 40.57(8) 2_665 4_746
O9 Nd1 K1 123.20(9) . 4_746
N1 Nd1 K1 98.88(9) 2_665 4_746
O7 Nd1 K1 119.77(9) 3_567 1_556
O2 Nd1 K1 98.20(9) 1_556 1_556
O4 Nd1 K1 31.76(8) 2_665 1_556
O1 Nd1 K1 102.92(8) . 1_556
O6 Nd1 K1 59.55(8) 3_567 1_556
O5 Nd1 K1 159.58(8) 2_665 1_556
O9 Nd1 K1 54.12(9) . 1_556
N1 Nd1 K1 96.00(9) 2_665 1_556
K1 Nd1 K1 157.294(17) 4_746 1_556
O8 K1 O10 167.86(13) 1_554 .
O8 K1 O8 106.33(10) 1_554 2_674
O10 K1 O8 66.21(12) . 2_674
O8 K1 O4 97.53(13) 1_554 2_664
O10 K1 O4 89.47(12) . 2_664
O8 K1 O4 155.67(12) 2_674 2_664
O8 K1 O7 117.13(12) 1_554 .
O10 K1 O7 72.27(11) . .
O8 K1 O7 81.31(11) 2_674 .
O4 K1 O7 92.15(11) 2_664 .
O8 K1 O5 82.09(11) 1_554 3_566
O10 K1 O5 88.42(11) . 3_566
O8 K1 O5 91.66(10) 2_674 3_566
O4 K1 O5 86.91(10) 2_664 3_566
O7 K1 O5 160.68(10) . 3_566
O8 K1 O7 77.48(11) 1_554 2_674
O10 K1 O7 91.12(11) . 2_674
O8 K1 O7 41.46(10) 2_674 2_674
O4 K1 O7 145.30(10) 2_664 2_674
O7 K1 O7 120.96(8) . 2_674
O5 K1 O7 58.43(9) 3_566 2_674
O8 K1 C9 91.15(13) 1_554 2_674
O10 K1 C9 79.25(13) . 2_674
O8 K1 C9 19.89(12) 2_674 2_674
O4 K1 C9 160.21(11) 2_664 2_674
O7 K1 C9 99.69(11) . 2_674
O5 K1 C9 76.67(11) 3_566 2_674
O7 K1 C9 21.77(11) 2_674 2_674
O8 K1 C7 88.90(12) 1_554 2_664
O10 K1 C7 100.70(12) . 2_664
O8 K1 C7 160.12(11) 2_674 2_664
O4 K1 C7 19.71(10) 2_664 2_664
O7 K1 C7 80.35(11) . 2_664
O5 K1 C7 103.27(10) 3_566 2_664
O7 K1 C7 158.20(11) 2_674 2_664
C9 K1 C7 179.92(12) 2_674 2_664
O8 K1 K1 127.50(10) 1_554 2_675
O10 K1 K1 51.79(9) . 2_675
O8 K1 K1 34.83(8) 2_674 2_675
O4 K1 K1 128.56(9) 2_664 2_675
O7 K1 K1 48.57(7) . 2_675
O5 K1 K1 119.11(8) 3_566 2_675
O7 K1 K1 76.28(7) 2_674 2_675
C9 K1 K1 54.67(10) 2_674 2_675
C7 K1 K1 125.34(8) 2_664 2_675
O8 K1 K1 37.73(10) 1_554 2_674
O10 K1 K1 132.02(10) . 2_674
O8 K1 K1 69.70(9) 2_674 2_674
O4 K1 K1 132.63(9) 2_664 2_674
O7 K1 K1 118.68(9) . 2_674
O5 K1 K1 74.72(7) 3_566 2_674
O7 K1 K1 41.75(7) 2_674 2_674
C9 K1 K1 53.42(9) 2_674 2_674
C7 K1 K1 126.62(8) 2_664 2_674
K1 K1 K1 98.15(5) 2_675 2_674
O8 K1 Nd1 89.76(9) 1_554 4_756
O10 K1 Nd1 78.24(9) . 4_756
O8 K1 Nd1 60.44(8) 2_674 4_756
O4 K1 Nd1 116.03(8) 2_664 4_756
O7 K1 Nd1 138.77(8) . 4_756
O5 K1 Nd1 31.29(6) 3_566 4_756
O7 K1 Nd1 31.14(6) 2_674 4_756
C9 K1 Nd1 45.95(9) 2_674 4_756
C7 K1 Nd1 133.98(8) 2_664 4_756
K1 K1 Nd1 90.46(4) 2_675 4_756
K1 K1 Nd1 64.04(3) 2_674 4_756
C1 O1 Nd1 140.1(3) . .
C1 O2 Nd1 154.7(3) . 1_554
C7 O4 Nd1 126.2(3) . 2_664
C7 O4 K1 111.3(3) . 2_665
Nd1 O4 K1 122.00(13) 2_664 2_665
C8 O5 Nd1 124.3(3) . 2_664
C8 O5 K1 116.7(3) . 3_466
Nd1 O5 K1 108.14(12) 2_664 3_466
C8 O6 Nd1 131.0(3) . 3_467
C9 O7 Nd1 121.7(3) . 3_467
C9 O7 K1 112.9(3) . .
Nd1 O7 K1 124.72(14) 3_467 .
C9 O7 K1 84.2(3) . 2_675
Nd1 O7 K1 102.79(12) 3_467 2_675
K1 O7 K1 89.67(9) . 2_675
C9 O8 K1 143.8(4) . 1_556
C9 O8 K1 108.5(3) . 2_675
K1 O8 K1 107.44(14) 1_556 2_675
Nd1 O9 H9A 117.6 . .
Nd1 O9 H9B 124.8 . .
H9A O9 H9B 117.2 . .
K1 O10 H10A 119.9 . .
K1 O10 H10B 120.1 . .
H10A O10 H10B 120.0 . .
C3 N1 C4 120.3(4) . .
C3 N1 Nd1 119.1(3) . 2_664
C4 N1 Nd1 120.4(3) . 2_664
O1 C1 O2 124.7(4) . .
O1 C1 C2 118.9(4) . .
O2 C1 C2 116.3(4) . .
C3 C2 C6 118.3(4) . .
C3 C2 C1 124.5(4) . .
C6 C2 C1 117.2(4) . .
N1 C3 C2 121.8(4) . .
N1 C3 C7 114.3(4) . .
C2 C3 C7 123.9(4) . .
N1 C4 C5 122.1(4) . .
N1 C4 C8 113.4(4) . .
C5 C4 C8 124.5(4) . .
C4 C5 C6 117.1(4) . .
C4 C5 C9 126.0(4) . .
C6 C5 C9 116.9(4) . .
C2 C6 C5 120.4(4) . .
C2 C6 H6 119.8 . .
C5 C6 H6 119.8 . .
O3 C7 O4 125.9(5) . .
O3 C7 C3 118.5(4) . .
O4 C7 C3 115.6(4) . .
O3 C7 K1 76.9(3) . 2_665
O4 C7 K1 49.0(2) . 2_665
C3 C7 K1 164.6(3) . 2_665
O6 C8 O5 124.7(4) . .
O6 C8 C4 117.8(4) . .
O5 C8 C4 117.5(4) . .
O8 C9 O7 124.7(5) . .
O8 C9 C5 117.8(5) . .
O7 C9 C5 117.4(5) . .
O8 C9 K1 51.6(3) . 2_675
O7 C9 K1 74.0(3) . 2_675
C5 C9 K1 161.9(3) . 2_675

loop_
_geom_bond_atom_site_label_1
_geom_bond_atom_site_label_2
_geom_bond_distance
_geom_bond_site_symmetry_2
Nd1 O7 2.383(4) 3_567
Nd1 O2 2.386(3) 1_556
Nd1 O4 2.387(3) 2_665
Nd1 O1 2.407(3) .
Nd1 O6 2.436(3) 3_567
Nd1 O5 2.456(3) 2_665
Nd1 O9 2.458(4) .
Nd1 N1 2.536(4) 2_665
Nd1 K1 4.4942(14) 4_746
Nd1 K1 4.5783(14) 1_556
K1 O8 2.650(4) 1_554
K1 O10 2.809(4) .
K1 O8 2.839(5) 2_674
K1 O4 2.841(4) 2_664
K1 O7 2.947(4) .
K1 O5 3.076(4) 3_566
K1 O7 3.319(4) 2_674
K1 C9 3.435(5) 2_674
K1 C7 3.509(5) 2_664
K1 K1 4.4261(16) 2_675
K1 K1 4.4261(16) 2_674
K1 Nd1 4.4942(14) 4_756
O1 C1 1.231(6) .
O2 C1 1.264(6) .
O2 Nd1 2.386(3) 1_554
O3 C7 1.231(6) .
O4 C7 1.270(6) .
O4 Nd1 2.387(3) 2_664
O4 K1 2.841(4) 2_665
O5 C8 1.260(6) .
O5 Nd1 2.456(3) 2_664
O5 K1 3.076(4) 3_466
O6 C8 1.248(6) .
O6 Nd1 2.436(3) 3_467
O7 C9 1.281(6) .
O7 Nd1 2.383(4) 3_467
O7 K1 3.319(4) 2_675
O8 C9 1.232(7) .
O8 K1 2.650(4) 1_556
O8 K1 2.839(5) 2_675
O9 H9A 0.8488 .
O9 H9B 0.8494 .
O10 H10A 0.8500 .
O10 H10B 0.8501 .
N1 C3 1.334(6) .
N1 C4 1.341(6) .
N1 Nd1 2.536(4) 2_664
C1 C2 1.518(6) .
C2 C3 1.383(6) .
C2 C6 1.384(6) .
C3 C7 1.520(6) .
C4 C5 1.387(6) .
C4 C8 1.526(6) .
C5 C6 1.406(6) .
C5 C9 1.505(6) .
C6 H6 0.9300 .
C7 K1 3.509(5) 2_665
C9 K1 3.435(5) 2_675

loop_
_geom_torsion_atom_site_label_1
_geom_torsion_atom_site_label_2
_geom_torsion_atom_site_label_3
_geom_torsion_atom_site_label_4
_geom_torsion
_geom_torsion_site_symmetry_1
_geom_torsion_site_symmetry_4
O7 Nd1 O1 C1 -113.5(5) 3_567 .
O2 Nd1 O1 C1 129.9(5) 1_556 .
O4 Nd1 O1 C1 39.1(5) 2_665 .
O6 Nd1 O1 C1 -42.0(5) 3_567 .
O5 Nd1 O1 C1 167.7(5) 2_665 .
O9 Nd1 O1 C1 -35.9(5) . .
N1 Nd1 O1 C1 100.7(5) 2_665 .
K1 Nd1 O1 C1 -150.3(5) 4_746 .
K1 Nd1 O1 C1 8.7(5) 1_556 .
O8 K1 O7 C9 159.0(3) 1_554 .
O10 K1 O7 C9 -29.3(3) . .
O8 K1 O7 C9 -97.0(3) 2_674 .
O4 K1 O7 C9 59.4(3) 2_664 .
O5 K1 O7 C9 -27.3(5) 3_566 .
O7 K1 O7 C9 -109.6(3) 2_674 .
C9 K1 O7 C9 -104.6(4) 2_674 .
C7 K1 O7 C9 75.3(3) 2_664 .
K1 K1 O7 C9 -83.6(3) 2_675 .
K1 K1 O7 C9 -158.1(3) 2_674 .
Nd1 K1 O7 C9 -75.7(4) 4_756 .
O8 K1 O7 Nd1 -12.0(2) 1_554 3_467
O10 K1 O7 Nd1 159.7(2) . 3_467
O8 K1 O7 Nd1 91.96(18) 2_674 3_467
O4 K1 O7 Nd1 -111.59(17) 2_664 3_467
O5 K1 O7 Nd1 161.6(2) 3_566 3_467
O7 K1 O7 Nd1 79.33(19) 2_674 3_467
C9 K1 O7 Nd1 84.33(18) 2_674 3_467
C7 K1 O7 Nd1 -95.74(17) 2_664 3_467
K1 K1 O7 Nd1 105.39(18) 2_675 3_467
K1 K1 O7 Nd1 30.89(19) 2_674 3_467
Nd1 K1 O7 Nd1 113.25(15) 4_756 3_467
O8 K1 O7 K1 -117.40(13) 1_554 2_675
O10 K1 O7 K1 54.26(10) . 2_675
O8 K1 O7 K1 -13.43(10) 2_674 2_675
O4 K1 O7 K1 143.02(10) 2_664 2_675
O5 K1 O7 K1 56.2(3) 3_566 2_675
O7 K1 O7 K1 -26.07(12) 2_674 2_675
C9 K1 O7 K1 -21.06(11) 2_674 2_675
C7 K1 O7 K1 158.86(11) 2_664 2_675
K1 K1 O7 K1 -74.50(9) 2_674 2_675
Nd1 K1 O7 K1 7.86(15) 4_756 2_675
Nd1 O1 C1 O2 123.1(5) . .
Nd1 O1 C1 C2 -52.4(7) . .
Nd1 O2 C1 O1 -166.0(5) 1_554 .
Nd1 O2 C1 C2 9.7(10) 1_554 .
O1 C1 C2 C3 -82.6(6) . .
O2 C1 C2 C3 101.5(6) . .
O1 C1 C2 C6 97.7(6) . .
O2 C1 C2 C6 -78.2(6) . .
C4 N1 C3 C2 2.4(8) . .
Nd1 N1 C3 C2 177.5(4) 2_664 .
C4 N1 C3 C7 -176.9(5) . .
Nd1 N1 C3 C7 -1.9(6) 2_664 .
C6 C2 C3 N1 -2.6(7) . .
C1 C2 C3 N1 177.8(5) . .
C6 C2 C3 C7 176.8(5) . .
C1 C2 C3 C7 -2.9(8) . .
C3 N1 C4 C5 0.2(8) . .
Nd1 N1 C4 C5 -174.8(4) 2_664 .
C3 N1 C4 C8 -177.1(4) . .
Nd1 N1 C4 C8 7.9(6) 2_664 .
N1 C4 C5 C6 -2.5(8) . .
C8 C4 C5 C6 174.5(5) . .
N1 C4 C5 C9 177.0(5) . .
C8 C4 C5 C9 -6.0(8) . .
C3 C2 C6 C5 0.2(8) . .
C1 C2 C6 C5 179.8(5) . .
C4 C5 C6 C2 2.2(8) . .
C9 C5 C6 C2 -177.3(5) . .
Nd1 O4 C7 O3 -170.3(4) 2_664 .
K1 O4 C7 O3 2.4(6) 2_665 .
Nd1 O4 C7 C3 7.4(6) 2_664 .
K1 O4 C7 C3 -180.0(3) 2_665 .
Nd1 O4 C7 K1 -172.6(5) 2_664 2_665
N1 C3 C7 O3 174.8(5) . .
C2 C3 C7 O3 -4.6(7) . .
N1 C3 C7 O4 -3.0(7) . .
C2 C3 C7 O4 177.6(5) . .
N1 C3 C7 K1 -3.1(14) . 2_665
C2 C3 C7 K1 177.5(9) . 2_665
Nd1 O6 C8 O5 -102.1(5) 3_467 .
Nd1 O6 C8 C4 80.3(5) 3_467 .
Nd1 O5 C8 O6 -179.1(3) 2_664 .
K1 O5 C8 O6 41.0(5) 3_466 .
Nd1 O5 C8 C4 -1.4(6) 2_664 .
K1 O5 C8 C4 -141.3(3) 3_466 .
N1 C4 C8 O6 173.4(4) . .
C5 C4 C8 O6 -3.8(7) . .
N1 C4 C8 O5 -4.4(7) . .
C5 C4 C8 O5 178.4(5) . .
K1 O8 C9 O7 174.9(3) 1_556 .
K1 O8 C9 O7 -13.0(6) 2_675 .
K1 O8 C9 C5 -9.8(8) 1_556 .
K1 O8 C9 C5 162.4(3) 2_675 .
K1 O8 C9 K1 -172.1(7) 1_556 2_675
Nd1 O7 C9 O8 -90.9(5) 3_467 .
K1 O7 C9 O8 97.7(5) . .
K1 O7 C9 O8 10.5(5) 2_675 .
Nd1 O7 C9 C5 93.7(5) 3_467 .
K1 O7 C9 C5 -77.6(4) . .
K1 O7 C9 C5 -164.8(4) 2_675 .
Nd1 O7 C9 K1 -101.5(3) 3_467 2_675
K1 O7 C9 K1 87.19(19) . 2_675
C4 C5 C9 O8 117.1(6) . .
C6 C5 C9 O8 -63.4(7) . .
C4 C5 C9 O7 -67.2(7) . .
C6 C5 C9 O7 112.2(5) . .
C4 C5 C9 K1 167.0(9) . 2_675
C6 C5 C9 K1 -13.6(14) . 2_675
